data_4088963
loop_
_publ_author_name
'Brown, Loren C.'
'Ressegue, Emily'
'Merola, Joseph S.'

_publ_section_title
;
 Rapid Access to Derivatized, Dimeric, Ring-Substituted
 Dichloro(cyclopentadienyl)rhodium(III) and Iridium(III) Complexes
;
_journal_issue 24
_journal_name_full Organometallics
_journal_page_first 4014
_journal_paper_doi 10.1021/acs.organomet.6b00580
_journal_volume 35
_journal_year 2016
_chemical_formula_moiety 'C22 H34 Cl4 Rh2'
_chemical_formula_sum 'C22 H34 Cl4 Rh2'
_chemical_formula_weight 646.11
_space_group_crystal_system monoclinic
_space_group_IT_number 14
_space_group_name_Hall '-P 2ybc'
_space_group_name_H-M_alt 'P 1 21/c 1'
_atom_sites_solution_hydrogens geom
_atom_sites_solution_primary direct
_audit_creation_date 2016-06-14
_audit_creation_method
;
Olex2 1.2
(compiled 2016.02.19 svn.r3266 for OlexSys, GUI svn.r5155)
;
_cell_angle_alpha 90
_cell_angle_beta 94.413(2)
_cell_angle_gamma 90
_cell_formula_units_Z 4
_cell_length_a 13.7499(4)
_cell_length_b 9.1382(2)
_cell_length_c 19.8007(5)
_cell_measurement_reflns_used 9778
_cell_measurement_temperature 99.90(14)
_cell_measurement_theta_max 32.1180
_cell_measurement_theta_min 3.9570
_cell_volume 2480.57(11)
_computing_cell_refinement
;
CrysAlisPro, Agilent Technologies,
Version 1.171.37.35 (release 13-08-2014 CrysAlis171 .NET)
(compiled Aug 13 2014,18:06:01)
;
_computing_data_collection
;
CrysAlisPro, Agilent Technologies,
Version 1.171.37.35 (release 13-08-2014 CrysAlis171 .NET)
(compiled Aug 13 2014,18:06:01)
;
_computing_data_reduction
;
CrysAlisPro, Agilent Technologies,
Version 1.171.37.35 (release 13-08-2014 CrysAlis171 .NET)
(compiled Aug 13 2014,18:06:01)
;
_computing_molecular_graphics 'Olex2 (Dolomanov et al., 2009)'
_computing_publication_material 'Olex2 (Dolomanov et al., 2009)'
_computing_structure_refinement 'ShelXL (Sheldrick, 2015)'
_computing_structure_solution 'ShelXT (Sheldrick, 2015)'
_diffrn_ambient_environment N~2~
_diffrn_ambient_temperature 99.90(14)
_diffrn_detector 'CCD plate'
_diffrn_detector_area_resol_mean 8.0061
_diffrn_detector_type Eos
_diffrn_measured_fraction_theta_full 0.998
_diffrn_measured_fraction_theta_max 0.928
_diffrn_measurement_details
;
#__ type_ start__ end____ width___ exp.time_
  1 omega -112.00  -42.00   1.0000   28.0000
omega____ theta____ kappa____ phi______ frames
    -      -29.5315  178.0000  -30.0000 70

#__ type_ start__ end____ width___ exp.time_
  2 omega  -68.00  -37.00   1.0000   28.0000
omega____ theta____ kappa____ phi______ frames
    -      -29.5315 -178.0000 -150.0000 31

#__ type_ start__ end____ width___ exp.time_
  3 omega -100.00    4.00   1.0000   28.0000
omega____ theta____ kappa____ phi______ frames
    -      -29.5315  -77.0000  150.0000 104

#__ type_ start__ end____ width___ exp.time_
  4 omega -109.00  -74.00   1.0000   28.0000
omega____ theta____ kappa____ phi______ frames
    -      -29.5315 -178.0000  150.0000 35

#__ type_ start__ end____ width___ exp.time_
  5 omega  -68.00   16.00   1.0000   28.0000
omega____ theta____ kappa____ phi______ frames
    -      -29.5315   88.0000   -8.0000 84

#__ type_ start__ end____ width___ exp.time_
  6 omega  -94.00   44.00   1.0000   28.0000
omega____ theta____ kappa____ phi______ frames
    -      -29.5315   19.0000  -60.0000 138
;
_diffrn_measurement_device 'four-circle diffractometer'
_diffrn_measurement_device_type 'Xcalibur, Eos, Gemini ultra'
_diffrn_measurement_method '\w scans'
_diffrn_orient_matrix_UB_11 -0.0069150000
_diffrn_orient_matrix_UB_12 -0.0713617000
_diffrn_orient_matrix_UB_13 0.0128881000
_diffrn_orient_matrix_UB_21 -0.0298833000
_diffrn_orient_matrix_UB_22 -0.0179738000
_diffrn_orient_matrix_UB_23 -0.0296242000
_diffrn_orient_matrix_UB_31 0.0416696000
_diffrn_orient_matrix_UB_32 -0.0246763000
_diffrn_orient_matrix_UB_33 -0.0157143000
_diffrn_radiation_monochromator graphite
_diffrn_radiation_probe x-ray
_diffrn_radiation_type MoK\a
_diffrn_radiation_wavelength 0.71073
_diffrn_reflns_av_R_equivalents 0.0409
_diffrn_reflns_av_unetI/netI 0.0463
_diffrn_reflns_Laue_measured_fraction_full 0.998
_diffrn_reflns_Laue_measured_fraction_max 0.928
_diffrn_reflns_limit_h_max 19
_diffrn_reflns_limit_h_min -19
_diffrn_reflns_limit_k_max 13
_diffrn_reflns_limit_k_min -13
_diffrn_reflns_limit_l_max 29
_diffrn_reflns_limit_l_min -29
_diffrn_reflns_number 26396
_diffrn_reflns_point_group_measured_fraction_full 0.998
_diffrn_reflns_point_group_measured_fraction_max 0.928
_diffrn_reflns_theta_full 26.000
_diffrn_reflns_theta_max 32.367
_diffrn_reflns_theta_min 3.451
_diffrn_source 'Enhance (Mo) X-ray Source'
_exptl_absorpt_coefficient_mu 1.768
_exptl_absorpt_correction_T_max 0.924
_exptl_absorpt_correction_T_min 0.834
_exptl_absorpt_correction_type analytical
_exptl_absorpt_process_details
;
CrysAlisPro, Agilent Technologies,
Version 1.171.37.35 (release 13-08-2014 CrysAlis171 .NET)
(compiled Aug 13 2014,18:06:01)
Analytical numeric absorption correction using a multifaceted crystal
			model based on expressions derived by R.C. Clark & J.S. Reid.
(Clark, R. C. & Reid, J. S. (1995). Acta Cryst. A51, 887-897)
Empirical absorption correction using spherical harmonics,
 implemented in SCALE3 ABSPACK scaling algorithm.
;
_exptl_crystal_colour red
_exptl_crystal_colour_primary red
_exptl_crystal_density_diffrn 1.730
_exptl_crystal_description irregular
_exptl_crystal_F_000 1296
_exptl_crystal_size_max 0.3415
_exptl_crystal_size_mid 0.1662
_exptl_crystal_size_min 0.121
_refine_diff_density_max 2.203
_refine_diff_density_min -1.175
_refine_diff_density_rms 0.131
_refine_ls_extinction_method none
_refine_ls_goodness_of_fit_ref 1.052
_refine_ls_hydrogen_treatment constr
_refine_ls_matrix_type full
_refine_ls_number_parameters 275
_refine_ls_number_reflns 8243
_refine_ls_number_restraints 0
_refine_ls_restrained_S_all 1.052
_refine_ls_R_factor_all 0.0528
_refine_ls_R_factor_gt 0.0375
_refine_ls_shift/su_max 0.002
_refine_ls_shift/su_mean 0.000
_refine_ls_structure_factor_coef Fsqd
_refine_ls_weighting_details 'w=1/[\s^2^(Fo^2^)+(0.0245P)^2^+2.3835P] where P=(Fo^2^+2Fc^2^)/3'
_refine_ls_weighting_scheme calc
_refine_ls_wR_factor_gt 0.0732
_refine_ls_wR_factor_ref 0.0799
_reflns_Friedel_coverage 0.000
_reflns_number_gt 6499
_reflns_number_total 8243
_reflns_threshold_expression 'I > 2\s(I)'
_cod_data_source_file om6b00580_si_002.cif
_cod_data_source_block 3a_lbx-023abs
_cod_original_cell_volume 2480.56(11)
_cod_database_code 4088963
_chemical_oxdiff_formula 'C22 H34 Cl4 Rh2'
_shelx_space_group_comment
;
The symmetry employed for this shelxl refinement is uniquely defined
by the following loop, which should always be used as a source of
symmetry information in preference to the above space-group names.
They are only intended as comments.
;
_reflns_odcompleteness_completeness 99.63
_reflns_odcompleteness_iscentric 1
_reflns_odcompleteness_theta 26.32
_olex2_refinement_description
;
1. Others
 Fixed Uiso: H6A(0.039) H6B(0.039) H6C(0.039) H7A(0.042) H7B(0.042) H7C(0.042)
 H8A(0.046) H8B(0.046) H8C(0.046) H9A(0.05) H9B(0.05) H9C(0.05) H10A(0.031)
 H10B(0.031) H11A(0.056) H11B(0.056) H11C(0.056) H17A(0.03) H17B(0.03)
 H17C(0.03) H18A(0.042) H18B(0.042) H18C(0.042) H19A(0.042) H19B(0.042)
 H19C(0.052) H19D(0.052) H19E(0.052) H20A(0.046) H20B(0.046) H20C(0.046)
 H21A(0.039) H21B(0.039) H21C(0.039) H21D(0.031) H21E(0.031) H22A(0.037)
 H22B(0.037) H22C(0.037) H23A(0.07) H23B(0.07) H23C(0.07)
 Fixed X: H6A(0.568) H6B(0.6308) H6C(0.6585) H7A(0.8411) H7B(0.8513)
 H7C(0.931) H8A(0.9856) H8B(0.9669) H8C(0.9553) H9A(0.8236) H9B(0.7648)
 H9C(0.707) H10A(0.5328) H10B(0.5702) H11A(0.5158) H11B(0.4482) H11C(0.549)
 H17A(0.9268) H17B(0.8568) H17C(0.8288) H18A(0.6542) H18B(0.6304) H18C(0.5659)
 H19A(0.5268) H19B(0.5676) H19C(0.5271) H19D(0.5556) H19E(0.5702) H20A(0.7189)
 H20B(0.7675) H20C(0.8348) H21A(0.9605) H21B(0.9718) H21C(0.9877) H21D(0.9594)
 H21E(0.9867) H22A(0.5402) H22B(0.5889) H22C(0.4774) H23A(0.9825) H23B(1.0609)
 H23C(0.9577)
 Fixed Y: H6A(0.2164) H6B(0.0712) H6C(0.1799) H7A(0.1558) H7B(0.0414)
 H7C(0.1677) H8A(0.3628) H8B(0.2685) H8C(0.4427) H9A(0.5709) H9B(0.4565)
 H9C(0.5769) H10A(0.4184) H10B(0.5104) H11A(0.207) H11B(0.3382) H11C(0.3031)
 H17A(0.4981) H17B(0.5547) H17C(0.4108) H18A(0.4324) H18B(0.5838) H18C(0.5322)
 H19A(0.6867) H19B(0.7575) H19C(0.6819) H19D(0.8494) H19E(0.7789) H20A(0.8667)
 H20B(0.9784) H20C(0.8694) H21A(0.7353) H21B(0.8102) H21C(0.6377) H21D(0.7395)
 H21E(0.6326) H22A(0.9055) H22B(0.9781) H22C(0.9263) H23A(0.83) H23B(0.8548)
 H23C(0.9362)
 Fixed Z: H6A(0.6715) H6B(0.6871) H6C(0.6282) H7A(0.6405) H7B(0.7018)
 H7C(0.6965) H8A(0.7687) H8B(0.8346) H8C(0.8359) H9A(0.8699) H9B(0.9124)
 H9C(0.8664) H10A(0.736) H10B(0.8018) H11A(0.8061) H11B(0.8286) H11C(0.8714)
 H17A(0.3979) H17B(0.335) H17C(0.3752) H18A(0.3673) H18B(0.329) H18C(0.3885)
 H19A(0.4667) H19B(0.5369) H19C(0.4732) H19D(0.4618) H19E(0.5358) H20A(0.5937)
 H20B(0.5439) H20C(0.5902) H21A(0.5466) H21B(0.4746) H21C(0.4836) H21D(0.5469)
 H21E(0.4873) H22A(0.4129) H22B(0.4809) H22C(0.477) H23A(0.4133) H23B(0.4762)
 H23C(0.4738)
;
_shelx_shelxl_version_number 2014/7
_olex2_submission_special_instructions 'No special instructions were received'

loop_
_space_group_symop_operation_xyz
'x, y, z'
'-x, y+1/2, -z+1/2'
'-x, -y, -z'
'x, -y-1/2, z-1/2'

loop_
_atom_site_label
_atom_site_type_symbol
_atom_site_fract_x
_atom_site_fract_y
_atom_site_fract_z
_atom_site_U_iso_or_equiv
_atom_site_adp_type
_atom_site_occupancy
_atom_site_site_symmetry_order
_atom_site_calc_flag
_atom_site_refinement_flags_posn
_atom_site_refinement_flags_occupancy
_atom_site_disorder_assembly
_atom_site_disorder_group
Rh1 Rh 0.76388(2) 0.46707(2) 0.70655(2) 0.01197(5) Uani 1 1 d . . . .
Rh2 Rh 0.75361(2) 0.53635(2) 0.52191(2) 0.01203(5) Uani 1 1 d . . . .
Cl1 Cl 0.78247(8) 0.72305(8) 0.73384(4) 0.0369(2) Uani 1 1 d . . . .
Cl2 Cl 0.87619(5) 0.48887(10) 0.61711(4) 0.02785(18) Uani 1 1 d . . . .
Cl3 Cl 0.64159(5) 0.52418(7) 0.61284(3) 0.01670(13) Uani 1 1 d . . . .
Cl4 Cl 0.73471(9) 0.27847(8) 0.49955(4) 0.0413(3) Uani 1 1 d . . . .
C1 C 0.6997(2) 0.2566(3) 0.72294(13) 0.0149(5) Uani 1 1 d . . . .
C2 C 0.8029(2) 0.2425(3) 0.73003(14) 0.0163(5) Uani 1 1 d . . . .
C3 C 0.8410(2) 0.3399(3) 0.78354(13) 0.0164(5) Uani 1 1 d . . . .
C4 C 0.7589(2) 0.4090(3) 0.81156(13) 0.0193(6) Uani 1 1 d . . . .
C5 C 0.6718(2) 0.3635(3) 0.77247(14) 0.0167(5) Uani 1 1 d . . . .
C6 C 0.6335(2) 0.1739(3) 0.67315(16) 0.0257(7) Uani 1 1 d . . . .
H6A H 0.5680 0.2164 0.6715 0.039 Uiso 1 1 calc GR . . .
H6B H 0.6308 0.0712 0.6871 0.039 Uiso 1 1 calc GR . . .
H6C H 0.6585 0.1799 0.6282 0.039 Uiso 1 1 calc GR . . .
C7 C 0.8616(3) 0.1433(3) 0.68864(17) 0.0278(7) Uani 1 1 d . . . .
H7A H 0.8411 0.1558 0.6405 0.042 Uiso 1 1 calc GR . . .
H7B H 0.8513 0.0414 0.7018 0.042 Uiso 1 1 calc GR . . .
H7C H 0.9310 0.1677 0.6965 0.042 Uiso 1 1 calc GR . . .
C8 C 0.9463(2) 0.3547(4) 0.80778(17) 0.0304(7) Uani 1 1 d . . . .
H8A H 0.9856 0.3628 0.7687 0.046 Uiso 1 1 calc GR . . .
H8B H 0.9669 0.2685 0.8346 0.046 Uiso 1 1 calc GR . . .
H8C H 0.9553 0.4427 0.8359 0.046 Uiso 1 1 calc GR . . .
C9 C 0.7640(3) 0.5122(3) 0.87010(15) 0.0331(8) Uani 1 1 d . . . .
H9A H 0.8236 0.5709 0.8699 0.050 Uiso 1 1 calc GR . . .
H9B H 0.7648 0.4565 0.9124 0.050 Uiso 1 1 calc GR . . .
H9C H 0.7070 0.5769 0.8664 0.050 Uiso 1 1 calc GR . . .
C10 C 0.5690(2) 0.4117(3) 0.78107(17) 0.0258(7) Uani 1 1 d . . . .
H10A H 0.5328 0.4184 0.7360 0.031 Uiso 1 1 calc R . . .
H10B H 0.5702 0.5104 0.8018 0.031 Uiso 1 1 calc R . . .
C11 C 0.5157(3) 0.3053(4) 0.8259(2) 0.0374(9) Uani 1 1 d . . . .
H11A H 0.5158 0.2070 0.8061 0.056 Uiso 1 1 calc GR . . .
H11B H 0.4482 0.3382 0.8286 0.056 Uiso 1 1 calc GR . . .
H11C H 0.5490 0.3031 0.8714 0.056 Uiso 1 1 calc GR . . .
C12 C 0.80420(19) 0.5997(3) 0.42638(12) 0.0119(5) Uani 1 1 d . . . .
C13 C 0.69932(19) 0.6109(3) 0.42307(13) 0.0145(5) Uani 1 1 d . . . .
C14 C 0.6743(2) 0.7144(3) 0.47369(14) 0.0188(6) Uani 1 1 d . . . .
C15 C 0.7634(2) 0.7673(3) 0.50841(13) 0.0173(6) Uani 1 1 d . . . .
C16 C 0.8439(2) 0.6972(3) 0.47836(13) 0.0149(5) Uani 1 1 d . . . .
C17 C 0.8589(2) 0.5079(3) 0.37959(14) 0.0202(6) Uani 1 1 d . . . .
H17A H 0.9268 0.4981 0.3979 0.030 Uiso 1 1 calc GR . . .
H17B H 0.8568 0.5547 0.3350 0.030 Uiso 1 1 calc GR . . .
H17C H 0.8288 0.4108 0.3752 0.030 Uiso 1 1 calc GR . . .
C18 C 0.6317(2) 0.5332(4) 0.37264(17) 0.0278(7) Uani 1 1 d . . . .
H18A H 0.6542 0.4324 0.3673 0.042 Uiso 1 1 calc GR . . .
H18B H 0.6304 0.5838 0.3290 0.042 Uiso 1 1 calc GR . . .
H18C H 0.5659 0.5322 0.3885 0.042 Uiso 1 1 calc GR . . .
C19 C 0.5730(3) 0.7601(4) 0.4873(2) 0.0346(8) Uani 1 1 d . . . .
H19A H 0.5268 0.6867 0.4667 0.042 Uiso 0.403(8) 1 calc R P A 1
H19B H 0.5676 0.7575 0.5369 0.042 Uiso 0.403(8) 1 calc R P A 1
H19C H 0.5271 0.6819 0.4732 0.052 Uiso 0.597(8) 1 calc GR P A 2
H19D H 0.5556 0.8494 0.4618 0.052 Uiso 0.597(8) 1 calc GR P A 2
H19E H 0.5702 0.7789 0.5358 0.052 Uiso 0.597(8) 1 calc GR P A 2
C20 C 0.7719(3) 0.8803(3) 0.56392(15) 0.0307(8) Uani 1 1 d . . . .
H20A H 0.7189 0.8667 0.5937 0.046 Uiso 1 1 calc GR . . .
H20B H 0.7675 0.9784 0.5439 0.046 Uiso 1 1 calc GR . . .
H20C H 0.8348 0.8694 0.5902 0.046 Uiso 1 1 calc GR . . .
C21 C 0.9502(2) 0.7223(4) 0.49746(17) 0.0258(7) Uani 1 1 d . . . .
H21A H 0.9605 0.7353 0.5466 0.039 Uiso 0.403(8) 1 calc GR P A 1
H21B H 0.9718 0.8102 0.4746 0.039 Uiso 0.403(8) 1 calc GR P A 1
H21C H 0.9877 0.6377 0.4836 0.039 Uiso 0.403(8) 1 calc GR P A 1
H21D H 0.9594 0.7395 0.5469 0.031 Uiso 0.597(8) 1 calc R P A 2
H21E H 0.9867 0.6326 0.4873 0.031 Uiso 0.597(8) 1 calc R P A 2
C22 C 0.5424(6) 0.9043(8) 0.4625(4) 0.0244(19) Uani 0.403(8) 1 d . P A 1
H22A H 0.5402 0.9055 0.4129 0.037 Uiso 0.403(8) 1 calc GR P A 1
H22B H 0.5889 0.9781 0.4809 0.037 Uiso 0.403(8) 1 calc GR P A 1
H22C H 0.4774 0.9263 0.4770 0.037 Uiso 0.403(8) 1 calc GR P A 1
C23 C 0.9912(5) 0.8460(8) 0.4623(4) 0.047(2) Uani 0.597(8) 1 d . P A 2
H23A H 0.9825 0.8300 0.4133 0.070 Uiso 0.597(8) 1 calc GR P A 2
H23B H 1.0609 0.8548 0.4762 0.070 Uiso 0.597(8) 1 calc GR P A 2
H23C H 0.9577 0.9362 0.4738 0.070 Uiso 0.597(8) 1 calc GR P A 2

loop_
_atom_site_aniso_label
_atom_site_aniso_U_11
_atom_site_aniso_U_22
_atom_site_aniso_U_33
_atom_site_aniso_U_23
_atom_site_aniso_U_13
_atom_site_aniso_U_12
Rh1 0.01646(10) 0.01061(10) 0.00895(9) 0.00178(7) 0.00170(7) -0.00278(8)
Rh2 0.01808(10) 0.00902(9) 0.00951(9) 0.00160(7) 0.00444(7) 0.00264(8)
Cl1 0.0761(7) 0.0148(3) 0.0191(4) 0.0011(3) -0.0014(4) -0.0134(4)
Cl2 0.0156(3) 0.0470(5) 0.0219(4) 0.0194(3) 0.0072(3) 0.0103(3)
Cl3 0.0130(3) 0.0224(3) 0.0151(3) 0.0061(2) 0.0038(2) 0.0000(2)
Cl4 0.0925(8) 0.0103(3) 0.0227(4) -0.0012(3) 0.0154(4) 0.0004(4)
C1 0.0223(14) 0.0108(12) 0.0119(12) 0.0018(9) 0.0029(10) -0.0033(10)
C2 0.0228(14) 0.0115(12) 0.0150(13) 0.0019(9) 0.0041(11) 0.0014(10)
C3 0.0213(14) 0.0146(12) 0.0132(12) 0.0034(10) -0.0002(10) -0.0030(11)
C4 0.0382(17) 0.0113(12) 0.0090(12) 0.0017(10) 0.0061(11) 0.0001(12)
C5 0.0236(14) 0.0115(12) 0.0159(13) 0.0052(10) 0.0076(11) 0.0027(10)
C6 0.0292(16) 0.0196(15) 0.0276(16) 0.0034(12) -0.0030(13) -0.0130(13)
C7 0.0343(18) 0.0199(15) 0.0300(17) -0.0036(13) 0.0087(14) 0.0056(13)
C8 0.0274(17) 0.0309(18) 0.0310(18) 0.0109(14) -0.0096(14) -0.0089(14)
C9 0.069(3) 0.0175(15) 0.0129(14) -0.0013(11) 0.0063(15) -0.0010(16)
C10 0.0287(16) 0.0194(14) 0.0314(17) 0.0129(13) 0.0153(13) 0.0070(13)
C11 0.0312(19) 0.0325(19) 0.052(2) 0.0216(17) 0.0257(17) 0.0125(15)
C12 0.0145(12) 0.0127(11) 0.0086(11) 0.0012(9) 0.0017(9) -0.0001(10)
C13 0.0140(12) 0.0163(12) 0.0130(12) 0.0049(10) -0.0008(9) 0.0006(10)
C14 0.0236(14) 0.0154(13) 0.0182(14) 0.0080(10) 0.0067(11) 0.0090(11)
C15 0.0319(16) 0.0092(12) 0.0111(12) 0.0030(9) 0.0044(11) 0.0026(11)
C16 0.0204(13) 0.0124(12) 0.0116(12) 0.0037(9) -0.0005(10) -0.0038(10)
C17 0.0239(15) 0.0212(14) 0.0167(13) -0.0028(11) 0.0076(11) 0.0021(11)
C18 0.0234(15) 0.0289(17) 0.0293(17) 0.0011(13) -0.0094(13) -0.0047(14)
C19 0.0300(18) 0.0330(19) 0.043(2) 0.0118(15) 0.0158(16) 0.0172(15)
C20 0.067(3) 0.0092(13) 0.0162(14) -0.0014(10) 0.0071(15) 0.0045(14)
C21 0.0226(15) 0.0226(15) 0.0306(17) -0.0001(12) -0.0080(13) -0.0089(12)
C22 0.029(4) 0.019(4) 0.026(4) 0.006(3) 0.004(3) 0.003(3)
C23 0.027(3) 0.045(4) 0.068(5) 0.033(4) 0.002(3) -0.008(3)

loop_
_atom_type_symbol
_atom_type_description
_atom_type_scat_dispersion_real
_atom_type_scat_dispersion_imag
_atom_type_scat_source
C C 0.0033 0.0016 'International Tables Vol C Tables 4.2.6.8 and 6.1.1.4'
H H 0.0000 0.0000 'International Tables Vol C Tables 4.2.6.8 and 6.1.1.4'
Cl Cl 0.1484 0.1585 'International Tables Vol C Tables 4.2.6.8 and 6.1.1.4'
Rh Rh -1.1178 0.9187 'International Tables Vol C Tables 4.2.6.8 and 6.1.1.4'

loop_
_exptl_crystal_face_index_h
_exptl_crystal_face_index_k
_exptl_crystal_face_index_l
_exptl_crystal_face_perp_dist
_exptl_oxdiff_crystal_face_indexfrac_h
_exptl_oxdiff_crystal_face_indexfrac_k
_exptl_oxdiff_crystal_face_indexfrac_l
_exptl_oxdiff_crystal_face_x
_exptl_oxdiff_crystal_face_y
_exptl_oxdiff_crystal_face_z
0 -4 5 0.1003 0.0000 -3.9956 5.0043 0.3496 -0.0764 0.0200
3 3 5 0.0742 3.0074 2.9971 4.9955 -0.1703 -0.2917 -0.0271
5 1 -2 0.0773 5.0049 0.9965 -2.0025 -0.1315 -0.1082 0.2154
-5 1 -1 0.0892 -5.0052 1.0012 -0.9996 -0.0497 0.1612 -0.2176
-2 5 3 0.0951 -1.9977 4.9973 2.9948 -0.3042 -0.1188 -0.2536
-4 -4 -5 0.0377 -4.0090 -3.9958 -4.9940 0.2485 0.3396 0.0100
2 5 5 0.0860 2.0075 4.9959 4.9935 -0.3060 -0.2977 -0.1181
1 0 0 0.0624 1.0011 -0.0005 -0.0003 -0.0069 -0.0299 0.0417
5 -2 3 0.0638 5.0056 -2.0000 3.0006 0.1468 -0.2025 0.2108
-1 -1 -5 0.0768 -1.0041 -0.9997 -4.9983 0.0139 0.1960 0.0614
3 1 5 0.0661 3.0062 0.9988 4.9977 -0.0277 -0.2558 0.0221
-5 -1 -3 0.0720 -5.0073 -0.9975 -2.9972 0.0672 0.2564 -0.1369
1 -1 0 0.0603 1.0005 -0.9996 0.0008 0.0644 -0.0120 0.0663
3 1 -5 0.1218 3.0014 0.9968 -5.0018 -0.1564 0.0406 0.1791
-5 4 1 0.0957 -5.0024 3.9991 0.9969 -0.2379 0.0481 -0.3228
-5 1 4 0.1541 -5.0028 1.0022 4.0002 0.0146 0.0130 -0.2961

loop_
_geom_angle_atom_site_label_1
_geom_angle_atom_site_label_2
_geom_angle_atom_site_label_3
_geom_angle
Cl1 Rh1 Cl2 91.22(3)
Cl1 Rh1 Cl3 91.02(3)
Cl2 Rh1 Cl3 82.51(2)
C1 Rh1 Cl1 150.66(7)
C1 Rh1 Cl2 118.11(7)
C1 Rh1 Cl3 92.23(8)
C1 Rh1 C2 38.47(11)
C1 Rh1 C4 65.79(10)
C2 Rh1 Cl1 148.49(8)
C2 Rh1 Cl2 94.18(7)
C2 Rh1 Cl3 120.46(8)
C3 Rh1 Cl1 109.28(8)
C3 Rh1 Cl2 104.79(8)
C3 Rh1 Cl3 157.99(8)
C3 Rh1 C1 65.93(11)
C3 Rh1 C2 39.46(10)
C3 Rh1 C4 39.30(11)
C4 Rh1 Cl1 91.91(8)
C4 Rh1 Cl2 142.05(9)
C4 Rh1 Cl3 135.21(9)
C4 Rh1 C2 65.43(10)
C5 Rh1 Cl1 110.78(8)
C5 Rh1 Cl2 157.88(8)
C5 Rh1 Cl3 98.85(8)
C5 Rh1 C1 39.96(10)
C5 Rh1 C2 65.95(10)
C5 Rh1 C3 66.57(11)
C5 Rh1 C4 39.36(11)
Cl3 Rh2 Cl2 82.09(2)
Cl4 Rh2 Cl2 91.49(3)
Cl4 Rh2 Cl3 91.46(3)
C12 Rh2 Cl2 118.18(7)
C12 Rh2 Cl3 157.14(7)
C12 Rh2 Cl4 98.03(7)
C12 Rh2 C13 39.23(10)
C12 Rh2 C16 39.11(10)
C13 Rh2 Cl2 156.81(7)
C13 Rh2 Cl3 119.15(7)
C13 Rh2 Cl4 96.75(8)
C14 Rh2 Cl2 140.19(9)
C14 Rh2 Cl3 91.99(7)
C14 Rh2 Cl4 128.13(9)
C14 Rh2 C12 65.81(10)
C14 Rh2 C13 39.17(10)
C14 Rh2 C16 65.86(11)
C15 Rh2 Cl2 102.91(8)
C15 Rh2 Cl3 100.71(7)
C15 Rh2 Cl4 162.21(8)
C15 Rh2 C12 66.07(10)
C15 Rh2 C13 66.01(11)
C15 Rh2 C14 39.41(11)
C15 Rh2 C16 39.48(10)
C16 Rh2 Cl2 92.59(8)
C16 Rh2 Cl3 137.63(7)
C16 Rh2 Cl4 130.81(8)
C16 Rh2 C13 65.71(10)
Rh1 Cl2 Rh2 97.77(3)
Rh2 Cl3 Rh1 97.55(2)
C2 C1 Rh1 71.18(15)
C2 C1 C5 107.8(2)
C2 C1 C6 124.9(3)
C5 C1 Rh1 68.52(14)
C5 C1 C6 127.2(3)
C6 C1 Rh1 126.06(19)
C1 C2 Rh1 70.35(15)
C1 C2 C3 108.6(2)
C1 C2 C7 125.2(3)
C3 C2 Rh1 69.16(15)
C3 C2 C7 126.3(3)
C7 C2 Rh1 126.3(2)
C2 C3 Rh1 71.38(15)
C2 C3 C8 125.1(3)
C4 C3 Rh1 71.08(16)
C4 C3 C2 107.5(2)
C4 C3 C8 127.2(3)
C8 C3 Rh1 126.5(2)
C3 C4 Rh1 69.63(15)
C3 C4 C9 125.8(3)
C5 C4 Rh1 68.77(15)
C5 C4 C3 108.1(2)
C5 C4 C9 126.1(3)
C9 C4 Rh1 126.3(2)
C1 C5 Rh1 71.53(14)
C1 C5 C10 124.9(3)
C4 C5 Rh1 71.86(15)
C4 C5 C1 107.8(2)
C4 C5 C10 127.3(3)
C10 C5 Rh1 123.56(19)
C1 C6 H6A 109.5
C1 C6 H6B 109.5
C1 C6 H6C 109.5
H6A C6 H6B 109.5
H6A C6 H6C 109.5
H6B C6 H6C 109.5
C2 C7 H7A 109.5
C2 C7 H7B 109.5
C2 C7 H7C 109.5
H7A C7 H7B 109.5
H7A C7 H7C 109.5
H7B C7 H7C 109.5
C3 C8 H8A 109.5
C3 C8 H8B 109.5
C3 C8 H8C 109.5
H8A C8 H8B 109.5
H8A C8 H8C 109.5
H8B C8 H8C 109.5
C4 C9 H9A 109.5
C4 C9 H9B 109.5
C4 C9 H9C 109.5
H9A C9 H9B 109.5
H9A C9 H9C 109.5
H9B C9 H9C 109.5
C5 C10 H10A 109.2
C5 C10 H10B 109.2
C5 C10 C11 112.0(2)
H10A C10 H10B 107.9
C11 C10 H10A 109.2
C11 C10 H10B 109.2
C10 C11 H11A 109.5
C10 C11 H11B 109.5
C10 C11 H11C 109.5
H11A C11 H11B 109.5
H11A C11 H11C 109.5
H11B C11 H11C 109.5
C13 C12 Rh2 70.62(14)
C13 C12 C17 124.1(2)
C16 C12 Rh2 70.52(14)
C16 C12 C13 108.2(2)
C16 C12 C17 127.6(2)
C17 C12 Rh2 127.44(19)
C12 C13 Rh2 70.15(14)
C12 C13 C18 124.5(3)
C14 C13 Rh2 70.07(15)
C14 C13 C12 107.8(2)
C14 C13 C18 127.6(3)
C18 C13 Rh2 127.8(2)
C13 C14 Rh2 70.77(15)
C13 C14 C15 108.2(2)
C13 C14 C19 125.7(3)
C15 C14 Rh2 69.96(15)
C15 C14 C19 126.1(3)
C19 C14 Rh2 125.4(2)
C14 C15 Rh2 70.63(15)
C14 C15 C16 107.7(2)
C14 C15 C20 126.4(3)
C16 C15 Rh2 70.78(15)
C16 C15 C20 125.9(3)
C20 C15 Rh2 126.10(19)
C12 C16 Rh2 70.37(14)
C12 C16 C15 108.0(2)
C12 C16 C21 125.8(3)
C15 C16 Rh2 69.74(15)
C15 C16 C21 126.2(3)
C21 C16 Rh2 125.9(2)
C12 C17 H17A 109.5
C12 C17 H17B 109.5
C12 C17 H17C 109.5
H17A C17 H17B 109.5
H17A C17 H17C 109.5
H17B C17 H17C 109.5
C13 C18 H18A 109.5
C13 C18 H18B 109.5
C13 C18 H18C 109.5
H18A C18 H18B 109.5
H18A C18 H18C 109.5
H18B C18 H18C 109.5
C14 C19 H19A 108.3
C14 C19 H19B 108.3
C14 C19 H19C 109.5
C14 C19 H19D 109.5
C14 C19 H19E 109.5
H19A C19 H19B 107.4
H19C C19 H19D 109.5
H19C C19 H19E 109.5
H19D C19 H19E 109.5
C22 C19 C14 116.1(4)
C22 C19 H19A 108.3
C22 C19 H19B 108.3
C15 C20 H20A 109.5
C15 C20 H20B 109.5
C15 C20 H20C 109.5
H20A C20 H20B 109.5
H20A C20 H20C 109.5
H20B C20 H20C 109.5
C16 C21 H21A 109.5
C16 C21 H21B 109.5
C16 C21 H21C 109.5
C16 C21 H21D 108.8
C16 C21 H21E 108.8
H21A C21 H21B 109.5
H21A C21 H21C 109.5
H21B C21 H21C 109.5
H21D C21 H21E 107.7
C23 C21 C16 113.7(4)
C23 C21 H21D 108.8
C23 C21 H21E 108.8
C19 C22 H22A 109.5
C19 C22 H22B 109.5
C19 C22 H22C 109.5
H22A C22 H22B 109.5
H22A C22 H22C 109.5
H22B C22 H22C 109.5
C21 C23 H23A 109.5
C21 C23 H23B 109.5
C21 C23 H23C 109.5
H23A C23 H23B 109.5
H23A C23 H23C 109.5
H23B C23 H23C 109.5

loop_
_geom_bond_atom_site_label_1
_geom_bond_atom_site_label_2
_geom_bond_distance
Rh1 Cl1 2.4101(8)
Rh1 Cl2 2.4458(7)
Rh1 Cl3 2.4623(7)
Rh1 C1 2.152(3)
Rh1 C2 2.162(3)
Rh1 C3 2.133(3)
Rh1 C4 2.152(3)
Rh1 C5 2.111(3)
Rh2 Cl2 2.4685(8)
Rh2 Cl3 2.4603(6)
Rh2 Cl4 2.4082(8)
Rh2 C12 2.145(2)
Rh2 C13 2.151(3)
Rh2 C14 2.142(3)
Rh2 C15 2.133(3)
Rh2 C16 2.147(3)
C1 C2 1.421(4)
C1 C5 1.457(4)
C1 C6 1.494(4)
C2 C3 1.450(4)
C2 C7 1.499(4)
C3 C4 1.441(4)
C3 C8 1.497(4)
C4 C5 1.436(4)
C4 C9 1.492(4)
C5 C10 1.502(4)
C6 H6A 0.9800
C6 H6B 0.9800
C6 H6C 0.9800
C7 H7A 0.9800
C7 H7B 0.9800
C7 H7C 0.9800
C8 H8A 0.9800
C8 H8B 0.9800
C8 H8C 0.9800
C9 H9A 0.9800
C9 H9B 0.9800
C9 H9C 0.9800
C10 H10A 0.9900
C10 H10B 0.9900
C10 C11 1.540(4)
C11 H11A 0.9800
C11 H11B 0.9800
C11 H11C 0.9800
C12 C13 1.442(4)
C12 C16 1.436(4)
C12 C17 1.495(4)
C13 C14 1.439(4)
C13 C18 1.491(4)
C14 C15 1.441(4)
C14 C19 1.498(4)
C15 C16 1.445(4)
C15 C20 1.506(4)
C16 C21 1.499(4)
C17 H17A 0.9800
C17 H17B 0.9800
C17 H17C 0.9800
C18 H18A 0.9800
C18 H18B 0.9800
C18 H18C 0.9800
C19 H19A 0.9900
C19 H19B 0.9900
C19 H19C 0.9800
C19 H19D 0.9800
C19 H19E 0.9800
C19 C22 1.457(8)
C20 H20A 0.9800
C20 H20B 0.9800
C20 H20C 0.9800
C21 H21A 0.9800
C21 H21B 0.9800
C21 H21C 0.9800
C21 H21D 0.9900
C21 H21E 0.9900
C21 C23 1.464(6)
C22 H22A 0.9800
C22 H22B 0.9800
C22 H22C 0.9800
C23 H23A 0.9800
C23 H23B 0.9800
C23 H23C 0.9800

loop_
_geom_torsion_atom_site_label_1
_geom_torsion_atom_site_label_2
_geom_torsion_atom_site_label_3
_geom_torsion_atom_site_label_4
_geom_torsion
Rh1 C1 C2 C3 58.78(18)
Rh1 C1 C2 C7 -121.1(3)
Rh1 C1 C5 C4 -63.14(18)
Rh1 C1 C5 C10 118.5(3)
Rh1 C2 C3 C4 62.27(18)
Rh1 C2 C3 C8 -122.1(3)
Rh1 C3 C4 C5 58.15(18)
Rh1 C3 C4 C9 -120.7(3)
Rh1 C4 C5 C1 62.92(17)
Rh1 C4 C5 C10 -118.8(3)
Rh1 C5 C10 C11 173.3(2)
Rh2 C12 C13 C14 60.20(18)
Rh2 C12 C13 C18 -122.9(3)
Rh2 C12 C16 C15 -59.82(17)
Rh2 C12 C16 C21 120.7(3)
Rh2 C13 C14 C15 60.19(18)
Rh2 C13 C14 C19 -120.4(3)
Rh2 C14 C15 C16 61.41(18)
Rh2 C14 C15 C20 -121.1(3)
Rh2 C14 C19 C22 164.8(4)
Rh2 C15 C16 C12 60.22(18)
Rh2 C15 C16 C21 -120.3(3)
Rh2 C16 C21 C23 -176.2(4)
C1 C2 C3 Rh1 -59.52(19)
C1 C2 C3 C4 2.8(3)
C1 C2 C3 C8 178.4(3)
C1 C5 C10 C11 83.4(4)
C2 C1 C5 Rh1 60.60(18)
C2 C1 C5 C4 -2.5(3)
C2 C1 C5 C10 179.1(2)
C2 C3 C4 Rh1 -62.47(18)
C2 C3 C4 C5 -4.3(3)
C2 C3 C4 C9 176.8(3)
C3 C4 C5 Rh1 -58.68(18)
C3 C4 C5 C1 4.2(3)
C3 C4 C5 C10 -177.5(2)
C4 C5 C10 C11 -94.6(4)
C5 C1 C2 Rh1 -58.93(17)
C5 C1 C2 C3 -0.1(3)
C5 C1 C2 C7 179.9(3)
C6 C1 C2 Rh1 121.4(3)
C6 C1 C2 C3 -179.9(2)
C6 C1 C2 C7 0.2(4)
C6 C1 C5 Rh1 -119.7(3)
C6 C1 C5 C4 177.2(3)
C6 C1 C5 C10 -1.2(4)
C7 C2 C3 Rh1 120.4(3)
C7 C2 C3 C4 -177.3(3)
C7 C2 C3 C8 -1.7(4)
C8 C3 C4 Rh1 122.0(3)
C8 C3 C4 C5 -179.9(3)
C8 C3 C4 C9 1.3(5)
C9 C4 C5 Rh1 120.2(3)
C9 C4 C5 C1 -176.9(3)
C9 C4 C5 C10 1.4(4)
C12 C13 C14 Rh2 -60.25(18)
C12 C13 C14 C15 -0.1(3)
C12 C13 C14 C19 179.4(3)
C12 C16 C21 C23 93.2(5)
C13 C12 C16 Rh2 60.88(17)
C13 C12 C16 C15 1.1(3)
C13 C12 C16 C21 -178.5(3)
C13 C14 C15 Rh2 -60.70(18)
C13 C14 C15 C16 0.7(3)
C13 C14 C15 C20 178.2(2)
C13 C14 C19 C22 -104.4(5)
C14 C15 C16 Rh2 -61.31(18)
C14 C15 C16 C12 -1.1(3)
C14 C15 C16 C21 178.4(3)
C15 C14 C19 C22 75.0(6)
C15 C16 C21 C23 -86.2(5)
C16 C12 C13 Rh2 -60.81(17)
C16 C12 C13 C14 -0.6(3)
C16 C12 C13 C18 176.3(3)
C17 C12 C13 Rh2 122.7(3)
C17 C12 C13 C14 -177.1(2)
C17 C12 C13 C18 -0.2(4)
C17 C12 C16 Rh2 -122.8(3)
C17 C12 C16 C15 177.4(3)
C17 C12 C16 C21 -2.1(4)
C18 C13 C14 Rh2 123.0(3)
C18 C13 C14 C15 -176.9(3)
C18 C13 C14 C19 2.6(5)
C19 C14 C15 Rh2 119.9(3)
C19 C14 C15 C16 -178.7(3)
C19 C14 C15 C20 -1.3(4)
C20 C15 C16 Rh2 121.2(3)
C20 C15 C16 C12 -178.6(2)
C20 C15 C16 C21 0.9(4)
